data_7157942
loop_
_publ_author_name
'Goodwin, Rosemary J.'
'Blyth, Mitchell T.'
'Fung, Alfred K. K.'
'Smith, Leesa M.'
'Norcott, Philip L.'
'Tanovic, Sara'
'Coote, Michelle L.'
'White, Nicholas G.'

_publ_section_title
;
 Simple acyclic molecules containing a single charge-assisted O-H group
 can recognize anions in acetonitrile&#x2009;:&#x2009;water mixtures.
;
_journal_issue 12
_journal_name_full 'Organic &amp; biomolecular chemistry'
_journal_page_first 2794
_journal_page_last 2803
_journal_paper_doi 10.1039/d1ob00282a
_journal_volume 19
_journal_year 2021
_chemical_compound_source synthesized
_chemical_formula_moiety 'C26 H22 N2 O2, Cl, F6 P, 0.5(C2 H3 N)'
_chemical_formula_sum 'C27 H23.5 Cl F6 N2.5 O2 P'
_chemical_formula_weight 595.41
_space_group_IT_number 15
_space_group_name_Hall '-C 2yc'
_space_group_name_H-M_alt 'C 1 2/c 1'
_symmetry_cell_setting monoclinic
_symmetry_space_group_name_Hall '-C 2yc'
_symmetry_space_group_name_H-M 'C 1 2/c 1'
_atom_sites_solution_hydrogens difmap
_atom_sites_solution_primary other
_audit_update_record
;
2020-12-16 deposited with the CCDC.	2021-03-08 downloaded from the CCDC.
;
_cell_angle_alpha 90
_cell_angle_beta 146.85(6)
_cell_angle_gamma 90
_cell_formula_units_Z 8
_cell_length_a 44.058(12)
_cell_length_b 8.6635(3)
_cell_length_c 24.582(7)
_cell_measurement_reflns_used 9555
_cell_measurement_temperature 150
_cell_measurement_theta_max 72
_cell_measurement_theta_min 4
_cell_volume 5131(8)
_computing_cell_refinement 'CrysAlisPro, (Agilent, 2011)'
_computing_data_collection 'SuperNova, (Oxford Diffraction, 2010)'
_computing_data_reduction 'CrysAlisPro, (Agilent, 2011)'
_computing_publication_material 'CRYSTALS (Betteridge et al., 2003)'
_computing_structure_refinement 'CRYSTALS (Betteridge et al., 2003)'
_computing_structure_solution 'Superflip (Palatinus & Chapuis, 2007)'
_diffrn_ambient_temperature 150
_diffrn_measured_fraction_theta_full 0.996
_diffrn_measured_fraction_theta_max 0.996
_diffrn_measurement_device Area
_diffrn_measurement_device_type 'Oxford Diffraction SuperNova'
_diffrn_measurement_method \w
_diffrn_radiation_monochromator graphite
_diffrn_radiation_type 'Cu K\a'
_diffrn_radiation_wavelength 1.54184
_diffrn_reflns_av_R_equivalents 0.034
_diffrn_reflns_limit_h_max 54
_diffrn_reflns_limit_h_min -54
_diffrn_reflns_limit_k_max 10
_diffrn_reflns_limit_k_min -8
_diffrn_reflns_limit_l_max 30
_diffrn_reflns_limit_l_min -30
_diffrn_reflns_number 26379
_diffrn_reflns_theta_full 72.472
_diffrn_reflns_theta_max 72.472
_diffrn_reflns_theta_min 3.669
_diffrn_standards_number 0
_exptl_absorpt_coefficient_mu 2.587
_exptl_absorpt_correction_T_max 1.00
_exptl_absorpt_correction_T_min 0.66
_exptl_absorpt_correction_type multi-scan
_exptl_absorpt_process_details 'CrysAlisPro, (Agilent, 2011)'
_exptl_crystal_colour yellow
_exptl_crystal_density_diffrn 1.541
_exptl_crystal_density_method 'not measured'
_exptl_crystal_description rod
_exptl_crystal_F_000 2439.989
_exptl_crystal_size_max 0.40
_exptl_crystal_size_mid 0.08
_exptl_crystal_size_min 0.07
_refine_diff_density_max 0.46
_refine_diff_density_min -0.58
_refine_ls_extinction_method None
_refine_ls_goodness_of_fit_ref 0.9409
_refine_ls_hydrogen_treatment mixed
_refine_ls_matrix_type full
_refine_ls_number_parameters 366
_refine_ls_number_reflns 5078
_refine_ls_number_restraints 4
_refine_ls_R_factor_all 0.0499
_refine_ls_R_factor_gt 0.0464
_refine_ls_shift/su_max 0.0050760
_refine_ls_shift/su_mean 0.0000547
_refine_ls_structure_factor_coef Fsqd
_refine_ls_weighting_details
;
 Method, part 1, Chebychev polynomial, (Watkin, 1994, Prince, 1982) 
 [weight] = 1.0/[A~0~*T~0~(x)+A~1~*T~1~(x) ... +A~n-1~]*T~n-1~(x)] 
 where A~i~ are the Chebychev coefficients listed below and x= Fcalc/Fmax 
 Method = Robust Weighting (Prince, 1982) 
 W = [weight] * [1-(deltaF/6*sigmaF)^2^]^2^ 
 A~i~ are: 
 0.193E+04 0.321E+04 0.195E+04 806. 177. 
;
_refine_ls_weighting_scheme calc
_refine_ls_wR_factor_all 0.1100
_refine_ls_wR_factor_gt 0.1066
_refine_ls_wR_factor_ref 0.1100
_reflns_limit_h_max 29
_reflns_limit_h_min -54
_reflns_limit_k_max 10
_reflns_limit_k_min 0
_reflns_limit_l_max 30
_reflns_limit_l_min 0
_reflns_number_gt 4648
_reflns_number_total 5081
_reflns_threshold_expression I>2.0\s(I)
_oxford_diffrn_Wilson_B_factor 2.95
_oxford_diffrn_Wilson_scale 0.16
_oxford_refine_ls_r_factor_ref 0.0499
_oxford_refine_ls_scale 2.280(14)
_oxford_reflns_number_all 5078
_oxford_reflns_threshold_expression_ref I>-3.0\s(I)
_cod_data_source_file d1ob00282a2.cif
_cod_data_source_block 3Cl
_cod_depositor_comments
;
The following automatic conversions were performed:

data item '_atom_sites_solution_primary' value 'Other' was changed to
'other' in accordance with the
/home/data/users/saulius/crontab/automatic-downloads/rss-feeds/RSC/lib/dictionaries/cif_core.dic
dictionary named 'cif_core.dic' version 2.4.2 last updated on
2011-04-26.

Automatic conversion script
Id: cif_fix_values 7556 2019-12-06 15:28:31Z antanas 

 Adding full bibliography for 7157935--7157948.cif.
;
_cod_original_cell_volume 5130.9(15)
_cod_original_sg_symbol_H-M 'C 2/c '
_cod_original_formula_sum 'C27 H23.50 Cl1 F6 N2.50 O2 P1'
_cod_database_code 7157942

loop_
_symmetry_equiv_pos_as_xyz
x,y,z
-x,-y,-z
x+1/2,y+1/2,z
-x+1/2,-y+1/2,-z
x,-y,z+1/2
-x,y,-z+1/2
x+1/2,-y+1/2,z+1/2
-x+1/2,y+1/2,-z+1/2

loop_
_atom_site_label
_atom_site_type_symbol
_atom_site_fract_x
_atom_site_fract_y
_atom_site_fract_z
_atom_site_U_iso_or_equiv
_atom_site_occupancy
_atom_site_adp_type
_atom_site_refinement_flags_posn
_atom_site_refinement_flags_adp
_atom_site_refinement_flags_occupancy
_atom_site_disorder_assembly
_atom_site_disorder_group
_atom_site_attached_hydrogens
O1 O 0.47837(7) 0.2196(2) 0.45003(12) 0.0420 1.0000 Uani D . . . . .
C2 C 0.43517(8) 0.1394(2) 0.36540(15) 0.0313 1.0000 Uani . . . . . .
C3 C 0.40491(9) 0.0392(3) 0.35176(16) 0.0347 1.0000 Uani . . . . . .
C4 C 0.36025(10) -0.0460(3) 0.26430(18) 0.0411 1.0000 Uani . . . . . .
C5 C 0.34602(9) -0.0351(3) 0.18945(18) 0.0401 1.0000 Uani . . . . . .
C6 C 0.37603(8) 0.0640(2) 0.20009(15) 0.0321 1.0000 Uani . . . . . .
C7 C 0.42024(8) 0.1572(2) 0.28673(15) 0.0292 1.0000 Uani . . . . . .
C8 C 0.36285(9) 0.0724(3) 0.12420(16) 0.0411 1.0000 Uani . . . . . .
C9 C 0.39046(10) 0.1722(3) 0.13215(17) 0.0438 1.0000 Uani . . . . . .
C10 C 0.43159(10) 0.2649(3) 0.21617(17) 0.0394 1.0000 Uani . . . . . .
N11 N 0.44645(7) 0.2576(2) 0.29043(13) 0.0315 1.0000 Uani . . . . . .
C12 C 0.49256(9) 0.3629(2) 0.37573(16) 0.0321 1.0000 Uani . . . . . .
C13 C 0.54904(8) 0.2866(2) 0.45704(15) 0.0286 1.0000 Uani . . . . . .
C14 C 0.55684(9) 0.1424(2) 0.44572(16) 0.0325 1.0000 Uani . . . . . .
C15 C 0.60927(9) 0.0779(2) 0.52020(17) 0.0343 1.0000 Uani . . . . . .
C16 C 0.65468(9) 0.1577(3) 0.60751(17) 0.0355 1.0000 Uani . . . . . .
C17 C 0.64790(9) 0.3027(3) 0.62074(16) 0.0332 1.0000 Uani . . . . . .
C18 C 0.59560(8) 0.3677(2) 0.54678(15) 0.0275 1.0000 Uani . . . . . .
C19 C 0.58603(8) 0.5281(2) 0.55501(15) 0.0307 1.0000 Uani . . . . . .
N20 N 0.63589(7) 0.59719(19) 0.65595(13) 0.0299 1.0000 Uani . . . . . .
C21 C 0.66448(10) 0.6954(3) 0.6678(2) 0.0394 1.0000 Uani . . . . . .
C22 C 0.71204(11) 0.7702(3) 0.7572(2) 0.0444 1.0000 Uani . . . . . .
C23 C 0.72995(10) 0.7439(3) 0.83548(19) 0.0435 1.0000 Uani . . . . . .
C24 C 0.65247(8) 0.5650(2) 0.73378(15) 0.0281 1.0000 Uani . . . . . .
C25 C 0.70081(9) 0.6408(2) 0.82605(16) 0.0336 1.0000 Uani . . . . . .
C26 C 0.71891(10) 0.6145(3) 0.90688(17) 0.0438 1.0000 Uani . . . . . .
C27 C 0.69028(10) 0.5175(3) 0.89721(18) 0.0449 1.0000 Uani . . . . . .
C28 C 0.64285(10) 0.4419(3) 0.80711(17) 0.0366 1.0000 Uani . . . . . .
C29 C 0.62338(8) 0.4620(2) 0.72570(15) 0.0303 1.0000 Uani . . . . . .
O30 O 0.57791(7) 0.38914(19) 0.63951(12) 0.0376 1.0000 Uani D . . . . .
P101 P 0.68312(3) 0.68041(9) 0.53702(5) 0.0530 1.0000 Uani . . . . . .
F102 F 0.69484(11) 0.8542(3) 0.5713(2) 0.1070 1.0000 Uani . . . . . .
F103 F 0.64728(9) 0.7346(2) 0.43285(15) 0.0746 1.0000 Uani . . . . . .
F104 F 0.73627(9) 0.6788(4) 0.57990(19) 0.1099 1.0000 Uani . . . . . .
F105 F 0.71862(9) 0.6244(4) 0.64098(15) 0.1126 1.0000 Uani . . . . . .
F106 F 0.62906(7) 0.6857(3) 0.49307(13) 0.0746 1.0000 Uani . . . . . .
F107 F 0.67026(11) 0.5071(2) 0.50162(19) 0.0896 1.0000 Uani . . . . . .
N201 N 0.5000 0.5251(4) 0.2500 0.0702 1.0000 Uani S T . . . .
C202 C 0.5000 0.6569(5) 0.2500 0.0494 1.0000 Uani S T . . . .
C203 C 0.500000(10) 0.8230(5) 0.250000(10) 0.0591 1.0000 Uani S T . . . .
Cl1 Cl 0.511932(18) 0.20055(5) 0.61953(3) 0.0266 1.0000 Uani . . . . . .
H31 H 0.4151 0.0276 0.4048 0.0435 1.0000 Uiso R . . . . .
H41 H 0.3400 -0.1124 0.2584 0.0530 1.0000 Uiso R . . . . .
H51 H 0.3156 -0.0961 0.1287 0.0486 1.0000 Uiso R . . . . .
H81 H 0.3341 0.0050 0.0672 0.0516 1.0000 Uiso R . . . . .
H91 H 0.3829 0.1795 0.0826 0.0539 1.0000 Uiso R . . . . .
H101 H 0.4515 0.3391 0.2243 0.0509 1.0000 Uiso R . . . . .
H121 H 0.4910 0.4549 0.3501 0.0397 1.0000 Uiso R . . . . .
H122 H 0.4864 0.3913 0.4048 0.0383 1.0000 Uiso R . . . . .
H141 H 0.5254 0.0861 0.3861 0.0419 1.0000 Uiso R . . . . .
H151 H 0.6143 -0.0221 0.5113 0.0414 1.0000 Uiso R . . . . .
H161 H 0.6910 0.1130 0.6594 0.0436 1.0000 Uiso R . . . . .
H171 H 0.6796 0.3589 0.6821 0.0416 1.0000 Uiso R . . . . .
H191 H 0.5757 0.5989 0.5095 0.0386 1.0000 Uiso R . . . . .
H192 H 0.5556 0.5243 0.5369 0.0383 1.0000 Uiso R . . . . .
H211 H 0.6506 0.7092 0.6107 0.0481 1.0000 Uiso R . . . . .
H221 H 0.7308 0.8398 0.7618 0.0555 1.0000 Uiso R . . . . .
H231 H 0.7625 0.7936 0.8972 0.0545 1.0000 Uiso R . . . . .
H261 H 0.7516 0.6664 0.9687 0.0527 1.0000 Uiso R . . . . .
H271 H 0.7028 0.5019 0.9527 0.0558 1.0000 Uiso R . . . . .
H281 H 0.6229 0.3742 0.8014 0.0447 1.0000 Uiso R . . . . .
H11 H 0.4827(14) 0.200(4) 0.490(2) 0.0664 1.0000 Uiso D . . . . .
H301 H 0.5631(12) 0.334(3) 0.641(2) 0.0601 1.0000 Uiso D . . . . .
H2031 H 0.5264 0.8595 0.2641 0.0725 0.5000 Uiso R . . . . .
H2032 H 0.4641 0.8595 0.1866 0.0725 0.5000 Uiso R . . . . .
H2033 H 0.5094 0.8595 0.2994 0.0725 0.5000 Uiso R . . . . .

loop_
_atom_site_aniso_label
_atom_site_aniso_U_11
_atom_site_aniso_U_22
_atom_site_aniso_U_33
_atom_site_aniso_U_23
_atom_site_aniso_U_13
_atom_site_aniso_U_12
O1 0.0444(9) 0.0551(10) 0.0341(8) -0.0079(7) 0.0342(8) -0.0093(8)
C2 0.0324(10) 0.0320(10) 0.0325(10) 0.0000(8) 0.0277(9) 0.0036(8)
C3 0.0369(11) 0.0350(11) 0.0394(11) 0.0061(9) 0.0332(10) 0.0063(9)
C4 0.0391(11) 0.0347(11) 0.0490(13) 0.0043(10) 0.0368(11) 0.0035(9)
C5 0.0332(11) 0.0338(11) 0.0401(11) -0.0026(9) 0.0283(10) -0.0001(9)
C6 0.0273(9) 0.0306(10) 0.0297(9) -0.0003(8) 0.0223(9) 0.0045(8)
C7 0.0303(9) 0.0275(9) 0.0307(10) 0.0014(8) 0.0257(9) 0.0045(8)
C8 0.0342(11) 0.0453(13) 0.0303(10) -0.0046(9) 0.0246(10) 0.0041(10)
C9 0.0433(12) 0.0595(15) 0.0329(11) 0.0017(10) 0.0327(11) 0.0078(11)
C10 0.0411(12) 0.0483(13) 0.0365(11) 0.0035(10) 0.0338(11) 0.0043(10)
N11 0.0317(8) 0.0342(9) 0.0313(8) 0.0004(7) 0.0269(8) 0.0032(7)
C12 0.0355(10) 0.0280(10) 0.0368(10) -0.0015(8) 0.0310(10) -0.0013(8)
C13 0.0332(10) 0.0283(10) 0.0339(10) 0.0027(8) 0.0298(9) 0.0023(8)
C14 0.0376(11) 0.0286(10) 0.0381(11) -0.0023(8) 0.0329(10) -0.0013(8)
C15 0.0441(12) 0.0268(10) 0.0466(12) 0.0028(9) 0.0405(11) 0.0050(9)
C16 0.0372(11) 0.0335(11) 0.0431(12) 0.0077(9) 0.0349(11) 0.0098(9)
C17 0.0324(10) 0.0350(11) 0.0317(10) 0.0013(8) 0.0268(10) 0.0035(8)
C18 0.0333(10) 0.0277(10) 0.0324(10) 0.0025(8) 0.0295(9) 0.0029(8)
C19 0.0348(10) 0.0295(10) 0.0305(10) 0.0010(8) 0.0278(9) 0.0034(8)
N20 0.0340(9) 0.0270(8) 0.0361(9) -0.0006(7) 0.0307(8) 0.0010(7)
C21 0.0516(13) 0.0327(11) 0.0575(14) 0.0005(10) 0.0499(13) -0.0002(10)
C22 0.0510(14) 0.0318(11) 0.0681(16) -0.0043(11) 0.0530(14) -0.0061(10)
C23 0.0372(11) 0.0354(12) 0.0534(14) -0.0145(10) 0.0372(12) -0.0079(10)
C24 0.0298(9) 0.0248(9) 0.0320(10) -0.0013(8) 0.0263(9) 0.0017(8)
C25 0.0313(10) 0.0308(10) 0.0367(11) -0.0050(8) 0.0281(10) 0.0009(8)
C26 0.0360(11) 0.0506(14) 0.0317(11) -0.0079(10) 0.0260(10) 0.0010(10)
C27 0.0480(13) 0.0522(14) 0.0367(11) 0.0023(10) 0.0358(11) 0.0071(11)
C28 0.0446(12) 0.0351(11) 0.0405(11) 0.0049(9) 0.0375(11) 0.0054(9)
C29 0.0327(10) 0.0268(10) 0.0344(10) -0.0006(8) 0.0286(9) 0.0018(8)
O30 0.0411(8) 0.0391(8) 0.0398(8) -0.0090(7) 0.0351(8) -0.0127(7)
P101 0.0581(4) 0.0643(5) 0.0515(4) 0.0175(3) 0.0485(4) 0.0269(3)
F102 0.1119(18) 0.0998(18) 0.122(2) -0.0413(16) 0.1004(18) -0.0125(15)
F103 0.1078(15) 0.0707(12) 0.0790(12) 0.0271(10) 0.0842(13) 0.0302(11)
F104 0.0751(14) 0.181(3) 0.0988(17) -0.0123(17) 0.0773(14) 0.0107(16)
F105 0.0848(14) 0.197(3) 0.0613(12) 0.0568(15) 0.0620(12) 0.0756(17)
F106 0.0612(10) 0.1190(17) 0.0540(10) 0.0150(10) 0.0500(9) 0.0262(11)
F107 0.1352(19) 0.0557(11) 0.1236(18) 0.0245(12) 0.1165(18) 0.0308(12)
N201 0.087(3) 0.045(2) 0.115(3) 0.0000 0.092(3) 0.0000
C202 0.062(2) 0.048(2) 0.066(2) 0.0000 0.058(2) 0.0000
C203 0.092(3) 0.045(2) 0.074(3) 0.0000 0.076(3) 0.0000
Cl1 0.0298(2) 0.0258(2) 0.0301(2) 0.00353(16) 0.0261(2) 0.00274(16)

loop_
_atom_type_symbol
_atom_type_scat_dispersion_real
_atom_type_scat_dispersion_imag
_atom_type_scat_Cromer_Mann_a1
_atom_type_scat_Cromer_Mann_b1
_atom_type_scat_Cromer_Mann_a2
_atom_type_scat_Cromer_Mann_b2
_atom_type_scat_Cromer_Mann_a3
_atom_type_scat_Cromer_Mann_b3
_atom_type_scat_Cromer_Mann_a4
_atom_type_scat_Cromer_Mann_b4
_atom_type_scat_Cromer_Mann_c
_atom_type_scat_source
C 0.0181 0.0091 2.3100 20.8439 1.0200 10.2075 1.5886 0.5687 0.8650 51.6512 0.2156 'International Tables Vol C 4.2.6.8 and 6.1.1.4'
H 0.0000 0.0000 0.4930 10.5109 0.3229 26.1257 0.1402 3.1424 0.0408 57.7998 0.0030 'International Tables Vol C 4.2.6.8 and 6.1.1.4'
N 0.0311 0.0180 12.2126 0.0057 3.1322 9.8933 2.0125 28.9975 1.1663 0.5826 -11.5290 'International Tables Vol C 4.2.6.8 and 6.1.1.4'
O 0.0492 0.0322 3.0485 13.2771 2.2868 5.7011 1.5463 0.3239 0.8670 32.9089 0.2508 'International Tables Vol C 4.2.6.8 and 6.1.1.4'
Cl 0.3639 0.7018 11.4604 0.0104 7.1964 1.1662 6.2556 18.5194 1.6455 47.7784 -9.5574 'International Tables Vol C 4.2.6.8 and 6.1.1.4'
F 0.0727 0.0534 3.5392 10.2825 2.6412 4.2944 1.5170 0.2615 1.0243 26.1476 0.2776 'International Tables Vol C 4.2.6.8 and 6.1.1.4'
P 0.2955 0.4335 6.4345 1.9067 4.1791 27.1570 1.7800 0.5260 1.4908 68.1645 1.1149 'International Tables Vol C 4.2.6.8 and 6.1.1.4'

loop_
_geom_angle_atom_site_label_1
_geom_angle_site_symmetry_1
_geom_angle_atom_site_label_2
_geom_angle_site_symmetry_2
_geom_angle_atom_site_label_3
_geom_angle_site_symmetry_3
_geom_angle
_geom_angle_publ_flag
C2 . O1 . H11 . 110(2) no
O1 . C2 . C3 . 122.1(2) yes
O1 . C2 . C7 . 119.18(19) yes
C3 . C2 . C7 . 118.8(2) yes
C2 . C3 . C4 . 122.5(2) yes
C2 . C3 . H31 . 118.5 no
C4 . C3 . H31 . 119.0 no
C3 . C4 . C5 . 120.3(2) yes
C3 . C4 . H41 . 118.7 no
C5 . C4 . H41 . 121.1 no
C4 . C5 . C6 . 119.6(2) yes
C4 . C5 . H51 . 121.1 no
C6 . C5 . H51 . 119.3 no
C5 . C6 . C7 . 121.3(2) yes
C5 . C6 . C8 . 120.1(2) yes
C7 . C6 . C8 . 118.6(2) yes
C2 . C7 . C6 . 117.5(2) yes
C2 . C7 . N11 . 124.1(2) yes
C6 . C7 . N11 . 118.31(19) yes
C6 . C8 . C9 . 120.6(2) yes
C6 . C8 . H81 . 118.2 no
C9 . C8 . H81 . 121.2 no
C8 . C9 . C10 . 118.4(2) yes
C8 . C9 . H91 . 122.7 no
C10 . C9 . H91 . 118.9 no
C9 . C10 . N11 . 123.0(2) yes
C9 . C10 . H101 . 121.4 no
N11 . C10 . H101 . 115.6 no
C7 . N11 . C10 . 121.0(2) yes
C7 . N11 . C12 . 123.75(17) yes
C10 . N11 . C12 . 115.3(2) yes
N11 . C12 . C13 . 112.78(19) yes
N11 . C12 . H121 . 108.3 no
C13 . C12 . H121 . 110.9 no
N11 . C12 . H122 . 107.1 no
C13 . C12 . H122 . 107.3 no
H121 . C12 . H122 . 110.4 no
C12 . C13 . C14 . 122.6(2) yes
C12 . C13 . C18 . 118.5(2) yes
C14 . C13 . C18 . 118.89(19) yes
C13 . C14 . C15 . 121.2(2) yes
C13 . C14 . H141 . 119.0 no
C15 . C14 . H141 . 119.7 no
C14 . C15 . C16 . 119.8(2) yes
C14 . C15 . H151 . 120.6 no
C16 . C15 . H151 . 119.6 no
C15 . C16 . C17 . 120.1(2) yes
C15 . C16 . H161 . 120.0 no
C17 . C16 . H161 . 119.9 no
C16 . C17 . C18 . 120.5(2) yes
C16 . C17 . H171 . 120.4 no
C18 . C17 . H171 . 119.1 no
C13 . C18 . C17 . 119.5(2) yes
C13 . C18 . C19 . 117.6(2) yes
C17 . C18 . C19 . 122.8(2) yes
C18 . C19 . N20 . 113.85(16) yes
C18 . C19 . H191 . 109.5 no
N20 . C19 . H191 . 106.0 no
C18 . C19 . H192 . 109.2 no
N20 . C19 . H192 . 108.3 no
H191 . C19 . H192 . 109.9 no
C19 . N20 . C21 . 115.26(19) yes
C19 . N20 . C24 . 123.75(17) yes
C21 . N20 . C24 . 121.0(2) yes
N20 . C21 . C22 . 122.8(2) yes
N20 . C21 . H211 . 115.5 no
C22 . C21 . H211 . 121.7 no
C21 . C22 . C23 . 118.8(2) yes
C21 . C22 . H221 . 119.7 no
C23 . C22 . H221 . 121.6 no
C22 . C23 . C25 . 120.3(2) yes
C22 . C23 . H231 . 120.0 no
C25 . C23 . H231 . 119.8 no
N20 . C24 . C25 . 117.5(2) yes
N20 . C24 . C29 . 123.79(19) yes
C25 . C24 . C29 . 118.70(19) yes
C24 . C25 . C23 . 119.7(2) yes
C24 . C25 . C26 . 119.9(2) yes
C23 . C25 . C26 . 120.4(2) yes
C25 . C26 . C27 . 120.4(2) yes
C25 . C26 . H261 . 118.9 no
C27 . C26 . H261 . 120.7 no
C26 . C27 . C28 . 120.3(2) yes
C26 . C27 . H271 . 119.5 no
C28 . C27 . H271 . 120.2 no
C27 . C28 . C29 . 122.0(2) yes
C27 . C28 . H281 . 119.2 no
C29 . C28 . H281 . 118.8 no
C24 . C29 . C28 . 118.7(2) yes
C24 . C29 . O30 . 119.52(19) yes
C28 . C29 . O30 . 121.7(2) yes
C29 . O30 . H301 . 113(2) no
F102 . P101 . F103 . 91.03(16) yes
F102 . P101 . F104 . 90.72(16) yes
F103 . P101 . F104 . 89.75(18) yes
F102 . P101 . F105 . 89.49(19) yes
F103 . P101 . F105 . 179.35(16) yes
F104 . P101 . F105 . 90.64(16) yes
F102 . P101 . F106 . 88.26(13) yes
F103 . P101 . F106 . 89.68(14) yes
F104 . P101 . F106 . 178.82(16) yes
F105 . P101 . F106 . 89.94(16) yes
F102 . P101 . F107 . 178.86(14) yes
F103 . P101 . F107 . 88.80(12) yes
F104 . P101 . F107 . 90.41(15) yes
F105 . P101 . F107 . 90.67(15) yes
F106 . P101 . F107 . 90.61(14) yes
N201 . C202 . C203 . 179.992 yes
C202 . C203 . H2031 6_655 109.5 no
C202 . C203 . H2032 6_655 109.5 no
H2031 6_655 C203 . H2032 6_655 109.5 no
C202 . C203 . H2033 6_655 109.5 no
H2031 6_655 C203 . H2033 6_655 109.5 no
H2032 6_655 C203 . H2033 6_655 109.5 no
C202 . C203 . H2031 . 109.5 no
H2031 6_655 C203 . H2031 . 141.1 no
H2032 6_655 C203 . H2031 . 56.3 no
H2033 6_655 C203 . H2031 . 56.3 no
C202 . C203 . H2032 . 109.5 no
H2031 6_655 C203 . H2032 . 56.3 no
H2032 6_655 C203 . H2032 . 141.1 no
H2033 6_655 C203 . H2032 . 56.3 no
H2031 . C203 . H2032 . 109.5 no
C202 . C203 . H2033 . 109.5 no
H2031 6_655 C203 . H2033 . 56.3 no
H2032 6_655 C203 . H2033 . 56.3 no
H2033 6_655 C203 . H2033 . 141.1 no
H2031 . C203 . H2033 . 109.5 no
H2032 . C203 . H2033 . 109.5 no

loop_
_geom_bond_atom_site_label_1
_geom_bond_site_symmetry_1
_geom_bond_atom_site_label_2
_geom_bond_site_symmetry_2
_geom_bond_distance
_geom_bond_publ_flag
O1 . C2 . 1.342(3) yes
O1 . H11 . 0.840(17) no
C2 . C3 . 1.377(3) yes
C2 . C7 . 1.437(3) yes
C3 . C4 . 1.399(4) yes
C3 . H31 . 0.965 no
C4 . C5 . 1.362(4) yes
C4 . H41 . 0.966 no
C5 . C6 . 1.405(3) yes
C5 . H51 . 0.977 no
C6 . C7 . 1.427(3) yes
C6 . C8 . 1.417(3) yes
C7 . N11 . 1.386(3) yes
C8 . C9 . 1.367(4) yes
C8 . H81 . 0.967 no
C9 . C10 . 1.388(4) yes
C9 . H91 . 0.959 no
C10 . N11 . 1.328(3) yes
C10 . H101 . 0.966 no
N11 . C12 . 1.491(3) yes
C12 . C13 . 1.515(3) yes
C12 . H121 . 0.981 no
C12 . H122 . 0.984 no
C13 . C14 . 1.385(3) yes
C13 . C18 . 1.411(3) yes
C14 . C15 . 1.385(4) yes
C14 . H141 . 0.952 no
C15 . C16 . 1.377(4) yes
C15 . H151 . 0.964 no
C16 . C17 . 1.392(3) yes
C16 . H161 . 0.959 no
C17 . C18 . 1.385(3) yes
C17 . H171 . 0.967 no
C18 . C19 . 1.514(3) yes
C19 . N20 . 1.488(3) yes
C19 . H191 . 0.990 no
C19 . H192 . 0.997 no
N20 . C21 . 1.334(3) yes
N20 . C24 . 1.390(3) yes
C21 . C22 . 1.389(4) yes
C21 . H211 . 0.960 no
C22 . C23 . 1.355(4) yes
C22 . H221 . 0.951 no
C23 . C25 . 1.414(3) yes
C23 . H231 . 0.949 no
C24 . C25 . 1.423(3) yes
C24 . C29 . 1.432(3) yes
C25 . C26 . 1.408(3) yes
C26 . C27 . 1.360(4) yes
C26 . H261 . 0.960 no
C27 . C28 . 1.397(4) yes
C27 . H271 . 0.962 no
C28 . C29 . 1.377(3) yes
C28 . H281 . 0.963 no
C29 . O30 . 1.339(3) yes
O30 . H301 . 0.839(17) no
P101 . F102 . 1.586(2) yes
P101 . F103 . 1.581(2) yes
P101 . F104 . 1.569(2) yes
P101 . F105 . 1.587(3) yes
P101 . F106 . 1.592(2) yes
P101 . F107 . 1.583(2) yes
N201 . C202 . 1.141(5) yes
C202 . C203 . 1.439(5) yes
C203 . H2031 6_655 0.950 no
C203 . H2032 6_655 0.950 no
C203 . H2033 6_655 0.950 no
C203 . H2031 . 0.950 no
C203 . H2032 . 0.950 no
C203 . H2033 . 0.950 no

loop_
_geom_hbond_atom_site_label_D
_geom_hbond_site_symmetry_D
_geom_hbond_atom_site_label_H
_geom_hbond_site_symmetry_H
_geom_hbond_atom_site_label_A
_geom_hbond_site_symmetry_A
_geom_hbond_angle_DHA
_geom_hbond_distance_DH
_geom_hbond_distance_HA
_geom_hbond_distance_DA
_geom_hbond_publ_flag
C10 . H101 . N201 . 176.30(7) 0.966 2.301 3.265(5) yes
